data_7039599
loop_
_publ_author_name
'Irmler, Peter'
'Winter, Rainer F.'

_publ_section_title
;
 Complexes trans-Pt(BODIPY)X(PEt3)2: excitation energy-dependent
 fluorescence and phosphorescence emissions, oxygen sensing and
 photocatalysis.
;
_journal_issue 25
_journal_name_full 'Dalton transactions (Cambridge, England : 2003)'
_journal_page_first 10420
_journal_page_last 10434
_journal_paper_doi 10.1039/c6dt01623e
_journal_volume 45
_journal_year 2016
_chemical_formula_moiety 'C21 H36 B F2 I N2 P2 Pt'
_chemical_formula_sum 'C21 H36 B F2 I N2 P2 Pt'
_chemical_formula_weight 749.26
_space_group_crystal_system orthorhombic
_space_group_IT_number 36
_space_group_name_Hall 'C 2c -2'
_space_group_name_H-M_alt 'C m c 21'
_symmetry_space_group_name_Hall 'C 2c -2'
_symmetry_space_group_name_H-M 'C m c 21'
_atom_sites_solution_hydrogens geom
_atom_sites_solution_primary heavy
_audit_creation_method SHELXL-2014/7
_audit_update_record
;
2016-04-19 deposited with the CCDC.
2016-05-05 downloaded from the CCDC.
;
_cell_angle_alpha 90
_cell_angle_beta 90
_cell_angle_gamma 90
_cell_formula_units_Z 4
_cell_length_a 13.4838(7)
_cell_length_b 14.5951(10)
_cell_length_c 13.7759(7)
_cell_measurement_reflns_used 38980
_cell_measurement_temperature 100(2)
_cell_measurement_theta_max 27.12
_cell_measurement_theta_min 2.06
_cell_volume 2711.1(3)
_computing_structure_refinement 'SHELXL-2014/7 (Sheldrick, 2014)'
_diffrn_ambient_temperature 100(2)
_diffrn_detector_area_resol_mean 6.67
_diffrn_measured_fraction_theta_full 0.999
_diffrn_measured_fraction_theta_max 0.992
_diffrn_measurement_device_type 'STOE IPDS 2T'
_diffrn_measurement_method 'rotation method'
_diffrn_radiation_type MoK\a
_diffrn_radiation_wavelength 0.71073
_diffrn_reflns_av_R_equivalents 0.0936
_diffrn_reflns_av_unetI/netI 0.0462
_diffrn_reflns_Laue_measured_fraction_full 0.999
_diffrn_reflns_Laue_measured_fraction_max 0.992
_diffrn_reflns_limit_h_max 17
_diffrn_reflns_limit_h_min -17
_diffrn_reflns_limit_k_max 18
_diffrn_reflns_limit_k_min -18
_diffrn_reflns_limit_l_max 17
_diffrn_reflns_limit_l_min -17
_diffrn_reflns_number 18705
_diffrn_reflns_point_group_measured_fraction_full 0.993
_diffrn_reflns_point_group_measured_fraction_max 0.983
_diffrn_reflns_theta_full 25.242
_diffrn_reflns_theta_max 26.795
_diffrn_reflns_theta_min 2.056
_exptl_absorpt_coefficient_mu 6.457
_exptl_absorpt_correction_T_max 0.6874
_exptl_absorpt_correction_T_min 0.2832
_exptl_absorpt_correction_type integration
_exptl_absorpt_process_details 'STOE X-RED32'
_exptl_crystal_colour yellow
_exptl_crystal_density_diffrn 1.836
_exptl_crystal_description block
_exptl_crystal_F_000 1440
_exptl_crystal_size_max 0.400
_exptl_crystal_size_mid 0.300
_exptl_crystal_size_min 0.200
_refine_diff_density_max 1.607
_refine_diff_density_min -1.633
_refine_diff_density_rms 0.137
_refine_ls_abs_structure_details
;
 Flack x determined using 1296 quotients [(I+)-(I-)]/[(I+)+(I-)]
 (Parsons, Flack and Wagner, Acta Cryst. B69 (2013) 249-259).
;
_refine_ls_abs_structure_Flack -0.005(5)
_refine_ls_extinction_method none
_refine_ls_goodness_of_fit_ref 1.120
_refine_ls_hydrogen_treatment constr
_refine_ls_matrix_type full
_refine_ls_number_parameters 160
_refine_ls_number_reflns 2982
_refine_ls_number_restraints 1
_refine_ls_restrained_S_all 1.119
_refine_ls_R_factor_all 0.0282
_refine_ls_R_factor_gt 0.0255
_refine_ls_shift/su_max 0.006
_refine_ls_shift/su_mean 0.000
_refine_ls_structure_factor_coef Fsqd
_refine_ls_weighting_details 'w=1/[\s^2^(Fo^2^)+(0.0399P)^2^+2.0315P] where P=(Fo^2^+2Fc^2^)/3'
_refine_ls_weighting_scheme calc
_refine_ls_wR_factor_gt 0.0632
_refine_ls_wR_factor_ref 0.0640
_reflns_Friedel_coverage 0.898
_reflns_Friedel_fraction_full 0.985
_reflns_Friedel_fraction_max 0.972
_reflns_number_gt 2887
_reflns_number_total 2982
_reflns_threshold_expression 'I > 2\s(I)'
_cod_data_source_file c6dt01623e2.cif
_cod_data_source_block pibw06
_cod_database_code 7039599
_shelx_shelxl_version_number 2014/7
_shelx_space_group_comment
;
The symmetry employed for this shelxl refinement is uniquely defined
by the following loop, which should always be used as a source of
symmetry information in preference to the above space-group names.
They are only intended as comments.
;

loop_
_space_group_symop_operation_xyz
'x, y, z'
'-x, -y, z+1/2'
'-x, y, z'
'x, -y, z+1/2'
'x+1/2, y+1/2, z'
'-x+1/2, -y+1/2, z+1/2'
'-x+1/2, y+1/2, z'
'x+1/2, -y+1/2, z+1/2'

loop_
_atom_site_label
_atom_site_type_symbol
_atom_site_fract_x
_atom_site_fract_y
_atom_site_fract_z
_atom_site_U_iso_or_equiv
_atom_site_adp_type
_atom_site_occupancy
_atom_site_site_symmetry_order
_atom_site_calc_flag
_atom_site_refinement_flags_posn
_atom_site_refinement_flags_adp
_atom_site_refinement_flags_occupancy
Pt1 Pt 0.5000 0.79434(2) 0.74985(2) 0.01692(11) Uani 1 2 d S T P
I1 I 0.5000 0.88711(5) 0.58290(6) 0.02762(17) Uani 1 2 d S T P
N1 N 0.5000 0.5658(6) 0.9446(6) 0.0180(17) Uani 1 2 d S T P
N2 N 0.5000 0.7028(5) 1.0472(7) 0.0183(16) Uani 1 2 d S T P
B1 B 0.5000 0.5962(8) 1.0515(9) 0.022(2) Uani 1 2 d S T P
F1 F 0.4162(3) 0.5661(3) 1.0996(4) 0.0332(10) Uani 1 1 d . . .
C1 C 0.5000 0.7187(6) 0.8703(8) 0.0160(18) Uani 1 2 d S T P
C2 C 0.5000 0.6222(7) 0.8622(7) 0.0184(19) Uani 1 2 d S T P
C3 C 0.5000 0.5642(7) 0.7807(8) 0.020(2) Uani 1 2 d S T P
H3A H 0.5000 0.5830 0.7146 0.024 Uiso 1 2 calc R U P
C4 C 0.5000 0.4742(7) 0.8142(8) 0.023(2) Uani 1 2 d S T P
H4A H 0.5000 0.4206 0.7751 0.028 Uiso 1 2 calc R U P
C5 C 0.5000 0.4768(6) 0.9153(9) 0.023(2) Uani 1 2 d S T P
H5A H 0.5000 0.4249 0.9569 0.028 Uiso 1 2 calc R U P
C6 C 0.5000 0.7579(7) 0.9633(7) 0.0168(18) Uani 1 2 d S T P
C7 C 0.5000 0.8498(8) 0.9949(8) 0.023(2) Uani 1 2 d S T P
H7A H 0.5000 0.9021 0.9538 0.028 Uiso 1 2 calc R U P
C8 C 0.5000 0.8515(9) 1.0946(9) 0.031(2) Uani 1 2 d S T P
H8A H 0.5000 0.9043 1.1349 0.037 Uiso 1 2 calc R U P
C9 C 0.5000 0.7589(8) 1.1251(9) 0.025(2) Uani 1 2 d S T P
H9A H 0.5000 0.7392 1.1909 0.031 Uiso 1 2 calc R U P
P1 P 0.32800(11) 0.79976(10) 0.7488(2) 0.0211(3) Uani 1 1 d . . .
C10 C 0.2696(6) 0.7413(6) 0.8517(6) 0.0253(17) Uani 1 1 d . . .
H10A H 0.2931 0.6771 0.8526 0.030 Uiso 1 1 calc R U .
H10B H 0.2930 0.7707 0.9123 0.030 Uiso 1 1 calc R U .
C11 C 0.1555(6) 0.7406(7) 0.8529(7) 0.0359(18) Uani 1 1 d . . .
H11C H 0.1321 0.7171 0.9156 0.043 Uiso 1 1 calc R U .
H11B H 0.1309 0.7011 0.8006 0.043 Uiso 1 1 calc R U .
H11A H 0.1306 0.8030 0.8434 0.043 Uiso 1 1 calc R U .
C12 C 0.2699(6) 0.7519(6) 0.6411(7) 0.0249(17) Uani 1 1 d . . .
H12A H 0.1970 0.7537 0.6494 0.030 Uiso 1 1 calc R U .
H12B H 0.2868 0.7908 0.5846 0.030 Uiso 1 1 calc R U .
C15 C 0.3141(9) 0.9736(6) 0.8376(9) 0.051(3) Uani 1 1 d . . .
H15A H 0.3862 0.9819 0.8343 0.062 Uiso 1 1 calc R U .
H15B H 0.2969 0.9418 0.8980 0.062 Uiso 1 1 calc R U .
H15C H 0.2816 1.0336 0.8363 0.062 Uiso 1 1 calc R U .
C13 C 0.3015(8) 0.6526(6) 0.6192(7) 0.042(2) Uani 1 1 d . . .
H13C H 0.2610 0.6282 0.5661 0.050 Uiso 1 1 calc R U .
H13B H 0.2922 0.6148 0.6773 0.050 Uiso 1 1 calc R U .
H13A H 0.3716 0.6516 0.6002 0.050 Uiso 1 1 calc R U .
C14 C 0.2792(5) 0.9165(4) 0.7505(8) 0.0303(14) Uani 1 1 d . . .
H14A H 0.2996 0.9480 0.6900 0.036 Uiso 1 1 calc R U .
H14B H 0.2058 0.9138 0.7511 0.036 Uiso 1 1 calc R U .

loop_
_atom_site_aniso_label
_atom_site_aniso_U_11
_atom_site_aniso_U_22
_atom_site_aniso_U_33
_atom_site_aniso_U_23
_atom_site_aniso_U_13
_atom_site_aniso_U_12
Pt1 0.02133(16) 0.01227(15) 0.01715(17) 0.00192(16) 0.000 0.000
I1 0.0342(4) 0.0232(3) 0.0255(4) 0.0078(3) 0.000 0.000
N1 0.020(4) 0.015(4) 0.019(4) -0.001(3) 0.000 0.000
N2 0.025(4) 0.015(4) 0.015(4) -0.002(3) 0.000 0.000
B1 0.026(5) 0.022(6) 0.017(5) -0.002(4) 0.000 0.000
F1 0.043(3) 0.029(2) 0.027(2) 0.002(2) 0.0095(19) -0.0098(18)
C1 0.015(4) 0.011(4) 0.022(5) 0.001(3) 0.000 0.000
C2 0.021(4) 0.019(5) 0.015(5) 0.000(4) 0.000 0.000
C3 0.021(4) 0.018(5) 0.022(5) -0.007(4) 0.000 0.000
C4 0.032(5) 0.015(4) 0.022(5) -0.001(4) 0.000 0.000
C5 0.035(5) 0.010(4) 0.025(5) 0.001(5) 0.000 0.000
C6 0.018(4) 0.018(4) 0.014(4) 0.001(4) 0.000 0.000
C7 0.024(5) 0.023(5) 0.023(5) 0.005(4) 0.000 0.000
C8 0.032(5) 0.036(6) 0.025(6) -0.009(5) 0.000 0.000
C9 0.021(5) 0.030(5) 0.025(6) -0.008(4) 0.000 0.000
P1 0.0229(7) 0.0186(6) 0.0217(7) 0.0034(9) 0.0017(12) 0.0022(5)
C10 0.024(4) 0.029(4) 0.024(4) 0.005(3) 0.002(3) 0.002(3)
C11 0.022(4) 0.048(5) 0.038(5) 0.014(4) 0.002(3) 0.001(3)
C12 0.024(4) 0.025(4) 0.026(4) 0.004(3) -0.005(3) -0.002(3)
C15 0.074(7) 0.024(4) 0.055(6) -0.006(4) -0.017(6) 0.017(4)
C13 0.061(6) 0.030(4) 0.034(5) -0.009(4) -0.017(4) 0.001(4)
C14 0.033(3) 0.023(3) 0.035(4) 0.004(4) -0.003(5) 0.009(2)

loop_
_atom_type_symbol
_atom_type_description
_atom_type_scat_dispersion_real
_atom_type_scat_dispersion_imag
_atom_type_scat_source
C C 0.0033 0.0016 'International Tables Vol C Tables 4.2.6.8 and 6.1.1.4'
H H 0.0000 0.0000 'International Tables Vol C Tables 4.2.6.8 and 6.1.1.4'
B B 0.0013 0.0007 'International Tables Vol C Tables 4.2.6.8 and 6.1.1.4'
F F 0.0171 0.0103 'International Tables Vol C Tables 4.2.6.8 and 6.1.1.4'
I I -0.4742 1.8119 'International Tables Vol C Tables 4.2.6.8 and 6.1.1.4'
N N 0.0061 0.0033 'International Tables Vol C Tables 4.2.6.8 and 6.1.1.4'
P P 0.1023 0.0942 'International Tables Vol C Tables 4.2.6.8 and 6.1.1.4'
Pt Pt -1.7033 8.3905 'International Tables Vol C Tables 4.2.6.8 and 6.1.1.4'

loop_
_geom_angle_atom_site_label_1
_geom_angle_atom_site_label_2
_geom_angle_atom_site_label_3
_geom_angle
_geom_angle_site_symmetry_1
_geom_angle_site_symmetry_3
C1 Pt1 P1 91.37(7) . .
C1 Pt1 P1 91.37(7) . 3_655
P1 Pt1 P1 176.03(8) . 3_655
C1 Pt1 I1 176.8(3) . .
P1 Pt1 I1 88.71(7) . .
P1 Pt1 I1 88.71(7) 3_655 .
C5 N1 C2 108.6(9) . .
C5 N1 B1 124.1(10) . .
C2 N1 B1 127.3(9) . .
C9 N2 C6 107.8(9) . .
C9 N2 B1 125.1(10) . .
C6 N2 B1 127.0(9) . .
F1 B1 F1 109.7(9) . 3_655
F1 B1 N1 111.6(6) . .
F1 B1 N1 111.6(6) 3_655 .
F1 B1 N2 109.7(6) . .
F1 B1 N2 109.7(6) 3_655 .
N1 B1 N2 104.6(9) . .
C6 C1 C2 118.6(9) . .
C6 C1 Pt1 122.3(7) . .
C2 C1 Pt1 119.1(7) . .
N1 C2 C3 107.0(9) . .
N1 C2 C1 121.4(9) . .
C3 C2 C1 131.5(10) . .
C4 C3 C2 107.6(10) . .
C5 C4 C3 107.8(9) . .
N1 C5 C4 108.9(9) . .
C1 C6 N2 121.1(9) . .
C1 C6 C7 132.0(9) . .
N2 C6 C7 106.9(8) . .
C8 C7 C6 109.0(10) . .
C7 C8 C9 106.3(10) . .
N2 C9 C8 110.0(10) . .
C12 P1 C14 102.3(4) . .
C12 P1 C10 105.5(4) . .
C14 P1 C10 105.7(4) . .
C12 P1 Pt1 115.0(3) . .
C14 P1 Pt1 113.1(2) . .
C10 P1 Pt1 114.1(3) . .
C11 C10 P1 116.2(6) . .
C13 C12 P1 113.8(6) . .
C15 C14 P1 113.9(6) . .

loop_
_geom_bond_atom_site_label_1
_geom_bond_atom_site_label_2
_geom_bond_distance
_geom_bond_site_symmetry_2
Pt1 C1 1.994(10) .
Pt1 P1 2.3206(15) .
Pt1 P1 2.3207(15) 3_655
Pt1 I1 2.6689(8) .
N1 C5 1.361(12) .
N1 C2 1.402(13) .
N1 B1 1.538(15) .
N2 C9 1.351(14) .
N2 C6 1.408(13) .
N2 B1 1.556(13) .
B1 F1 1.382(8) .
B1 F1 1.382(8) 3_655
C1 C6 1.403(13) .
C1 C2 1.412(13) .
C2 C3 1.407(14) .
C3 C4 1.393(14) .
C4 C5 1.392(17) .
C6 C7 1.410(15) .
C7 C8 1.374(17) .
C8 C9 1.416(18) .
P1 C12 1.818(10) .
P1 C14 1.827(6) .
P1 C10 1.832(9) .
C10 C11 1.539(11) .
C12 C13 1.540(13) .
C15 C14 1.536(14) .

loop_
_geom_torsion_atom_site_label_1
_geom_torsion_atom_site_label_2
_geom_torsion_atom_site_label_3
_geom_torsion_atom_site_label_4
_geom_torsion
_geom_torsion_site_symmetry_4
C5 N1 B1 F1 -61.5(7) .
C2 N1 B1 F1 118.5(7) .
C5 N1 B1 F1 61.6(7) 3_655
C2 N1 B1 F1 -118.4(7) 3_655
C5 N1 B1 N2 180.000(4) .
C2 N1 B1 N2 0.000(5) .
C9 N2 B1 F1 60.3(7) .
C6 N2 B1 F1 -119.7(7) .
C9 N2 B1 F1 -60.3(7) 3_655
C6 N2 B1 F1 119.7(7) 3_655
C9 N2 B1 N1 180.000(5) .
C6 N2 B1 N1 0.000(6) .
C5 N1 C2 C3 0.000(4) .
B1 N1 C2 C3 180.000(4) .
C5 N1 C2 C1 180.000(4) .
B1 N1 C2 C1 0.000(6) .
C6 C1 C2 N1 0.000(6) .
Pt1 C1 C2 N1 180.000(4) .
C6 C1 C2 C3 180.000(5) .
Pt1 C1 C2 C3 0.000(6) .
N1 C2 C3 C4 0.000(4) .
C1 C2 C3 C4 180.000(5) .
C2 C3 C4 C5 0.000(5) .
C2 N1 C5 C4 0.000(4) .
B1 N1 C5 C4 180.000(4) .
C3 C4 C5 N1 0.000(5) .
C2 C1 C6 N2 0.000(6) .
Pt1 C1 C6 N2 180.000(4) .
C2 C1 C6 C7 180.000(6) .
Pt1 C1 C6 C7 0.000(8) .
C9 N2 C6 C1 180.000(5) .
B1 N2 C6 C1 0.000(7) .
C9 N2 C6 C7 0.000(6) .
B1 N2 C6 C7 180.000(6) .
C1 C6 C7 C8 180.000(7) .
N2 C6 C7 C8 0.000(7) .
C6 C7 C8 C9 0.000(7) .
C6 N2 C9 C8 0.000(6) .
B1 N2 C9 C8 180.000(6) .
C7 C8 C9 N2 0.000(6) .
C12 P1 C10 C11 -51.1(8) .
C14 P1 C10 C11 56.8(8) .
Pt1 P1 C10 C11 -178.3(6) .
C14 P1 C12 C13 177.8(7) .
C10 P1 C12 C13 -71.8(7) .
Pt1 P1 C12 C13 54.9(8) .
C12 P1 C14 C15 178.2(7) .
C10 P1 C14 C15 68.0(8) .
Pt1 P1 C14 C15 -57.6(8) .
